data_4104756
loop_
_publ_author_name
'Sebastian Burck'
'Kathrin G\"otz'
'Martin Kaupp'
'Martin Nieger'
'Johannes Weber'
'J\"orn Schmedt auf der G\"unne'
'Dietrich Gudat'

_publ_contact_author
;
        Martin Nieger
        Laboratory of Inorganic Chemistry
        Department of Chemistry
        Universitity of Helsinki
        P.O. Box 55
        FIN-00014 University of Helsinki
        Finland
;
_publ_contact_author_email martin.nieger@helsinki.fi
_publ_contact_author_fax '++358 9 191 50198'
_publ_contact_author_phone '++358 9 191 50223'
_publ_section_title
;
 Diphosphines with Strongly Polarized P-P Bonds: Hybrids between Covalent
 Molecules and Donor-Acceptor Adducts with Flexible Molecular Structures
;
_journal_name_full 'Journal of the American Chemical Society'
_journal_page_first 10763
_journal_page_last 10774
_journal_paper_doi 10.1021/ja903156p
_journal_volume 131
_journal_year 2009
_chemical_formula_moiety 'C36 H36 N2 P2'
_chemical_formula_sum 'C36 H36 N2 P2'
_chemical_formula_weight 558.61
_chemical_name_systematic
; 
 1,3-Bis(2',6'-dimethylphenyl)-2-2-(2',4'-dimethyl-3',5'-diphenylphospholyl)-
 dihydro-1,3,2-diazaphosphole
;
_space_group_IT_number 14
_symmetry_cell_setting monoclinic
_symmetry_space_group_name_Hall '-P 2yn'
_symmetry_space_group_name_H-M 'P 1 21/n 1'
_atom_sites_solution_hydrogens geom
_atom_sites_solution_primary direct
_atom_sites_solution_secondary difmap
_audit_creation_method SHELXL-97
_cell_angle_alpha 90.00
_cell_angle_beta 95.640(2)
_cell_angle_gamma 90.00
_cell_formula_units_Z 4
_cell_length_a 8.5577(3)
_cell_length_b 26.0553(11)
_cell_length_c 13.8925(7)
_cell_measurement_reflns_used 4833
_cell_measurement_temperature 123(2)
_cell_measurement_theta_max 27.5
_cell_measurement_theta_min 1
_cell_volume 3082.7(2)
_computing_cell_refinement DENZO-SMN
_computing_data_collection Collect
_computing_data_reduction DENZO-SMN
_computing_molecular_graphics XP
_computing_publication_material 'SHELXL-97 (Sheldrick, 1997)'
_computing_structure_refinement 'SHELXL-97 (Sheldrick, 1997)'
_computing_structure_solution 'SHELXS-97 (Sheldrick, 1990)'
_diffrn_ambient_temperature 123(2)
_diffrn_measured_fraction_theta_full 0.981
_diffrn_measured_fraction_theta_max 0.981
_diffrn_measurement_device_type 'Nonius KappaCCD'
_diffrn_measurement_method 'rotation in phi and omega, 1 deg.'
_diffrn_radiation_monochromator graphite
_diffrn_radiation_source 'fine-focus sealed tube'
_diffrn_radiation_type MoK\a
_diffrn_radiation_wavelength 0.71073
_diffrn_reflns_av_R_equivalents 0.0576
_diffrn_reflns_av_sigmaI/netI 0.1280
_diffrn_reflns_limit_h_max 10
_diffrn_reflns_limit_h_min -8
_diffrn_reflns_limit_k_max 28
_diffrn_reflns_limit_k_min -32
_diffrn_reflns_limit_l_max 17
_diffrn_reflns_limit_l_min -10
_diffrn_reflns_number 13720
_diffrn_reflns_theta_full 26.02
_diffrn_reflns_theta_max 26.02
_diffrn_reflns_theta_min 2.93
_exptl_absorpt_coefficient_mu 0.168
_exptl_absorpt_correction_type none
_exptl_crystal_colour 'plae yellow'
_exptl_crystal_density_diffrn 1.204
_exptl_crystal_density_meas ?
_exptl_crystal_description plates
_exptl_crystal_F_000 1184
_exptl_crystal_size_max 0.30
_exptl_crystal_size_mid 0.20
_exptl_crystal_size_min 0.10
_refine_diff_density_max 0.332
_refine_diff_density_min -0.285
_refine_diff_density_rms 0.052
_refine_ls_extinction_method none
_refine_ls_goodness_of_fit_ref 0.903
_refine_ls_hydrogen_treatment constr
_refine_ls_matrix_type full
_refine_ls_number_parameters 367
_refine_ls_number_reflns 5963
_refine_ls_number_restraints 0
_refine_ls_restrained_S_all 0.903
_refine_ls_R_factor_all 0.1087
_refine_ls_R_factor_gt 0.0481
_refine_ls_shift/su_max 0.001
_refine_ls_shift/su_mean 0.000
_refine_ls_structure_factor_coef Fsqd
_refine_ls_weighting_details 'calc w=1/[\s^2^(Fo^2^)+(0.0282P)^2^+0.0000P] where P=(Fo^2^+2Fc^2^)/3'
_refine_ls_weighting_scheme calc
_refine_ls_wR_factor_gt 0.0818
_refine_ls_wR_factor_ref 0.0931
_reflns_number_gt 3339
_reflns_number_total 5963
_reflns_threshold_expression >2sigma(I)
_cod_data_source_file ja903156p_si_002_4.cif
_cod_data_source_block gudat118_compound_4e
_cod_depositor_comments
;
The following automatic conversions were performed:

'_exptl_crystal_density_meas' value 'none' was changed to '?' - the
value is perceived as not measured.

Automatic conversion script
Id: cif_fix_values 3008 2015-01-20 13:52:24Z robertas 
;
_cod_original_sg_symbol_H-M 'P 21/n'
_cod_database_code 4104756

loop_
_symmetry_equiv_pos_as_xyz
'x, y, z'
'-x+1/2, y+1/2, -z+1/2'
'-x, -y, -z'
'x-1/2, -y-1/2, z-1/2'

loop_
_atom_site_label
_atom_site_type_symbol
_atom_site_fract_x
_atom_site_fract_y
_atom_site_fract_z
_atom_site_U_iso_or_equiv
_atom_site_adp_type
_atom_site_occupancy
_atom_site_symmetry_multiplicity
_atom_site_calc_flag
_atom_site_refinement_flags
P1 P 0.46803(7) 0.66987(2) 0.36914(5) 0.02267(17) Uani 1 1 d .
N2 N 0.5550(2) 0.66061(6) 0.26572(13) 0.0218(5) Uani 1 1 d .
C3 C 0.5829(3) 0.70613(8) 0.21586(18) 0.0287(6) Uani 1 1 d .
H3 H 0.6224 0.7072 0.1544 0.034 Uiso 1 1 calc R
C4 C 0.5473(3) 0.74728(8) 0.26485(18) 0.0286(6) Uani 1 1 d .
H4 H 0.5574 0.7815 0.2426 0.034 Uiso 1 1 calc R
N5 N 0.4930(2) 0.73426(6) 0.35352(13) 0.0215(5) Uani 1 1 d .
C6 C 0.5958(3) 0.61185(8) 0.22556(17) 0.0220(6) Uani 1 1 d .
C7 C 0.5251(3) 0.59813(8) 0.13427(17) 0.0237(6) Uani 1 1 d .
C8 C 0.5745(3) 0.55303(8) 0.09338(18) 0.0311(6) Uani 1 1 d .
H8 H 0.5303 0.5433 0.0307 0.037 Uiso 1 1 calc R
C9 C 0.6872(3) 0.52209(9) 0.1424(2) 0.0346(7) Uani 1 1 d .
H9 H 0.7196 0.4913 0.1135 0.041 Uiso 1 1 calc R
C10 C 0.7520(3) 0.53598(8) 0.2331(2) 0.0328(7) Uani 1 1 d .
H10 H 0.8276 0.5141 0.2668 0.039 Uiso 1 1 calc R
C11 C 0.7095(3) 0.58122(8) 0.27660(17) 0.0253(6) Uani 1 1 d .
C12 C 0.7887(3) 0.59656(8) 0.37428(17) 0.0338(7) Uani 1 1 d .
H12A H 0.8199 0.6327 0.3727 0.051 Uiso 1 1 calc R
H12B H 0.8820 0.5752 0.3900 0.051 Uiso 1 1 calc R
H12C H 0.7156 0.5917 0.4236 0.051 Uiso 1 1 calc R
C13 C 0.3993(3) 0.63029(8) 0.07968(18) 0.0328(6) Uani 1 1 d .
H13A H 0.4484 0.6572 0.0437 0.049 Uiso 1 1 calc R
H13B H 0.3335 0.6460 0.1255 0.049 Uiso 1 1 calc R
H13C H 0.3342 0.6085 0.0344 0.049 Uiso 1 1 calc R
C14 C 0.4491(3) 0.77283(8) 0.41995(17) 0.0225(6) Uani 1 1 d .
C15 C 0.3254(3) 0.80637(8) 0.39184(18) 0.0264(6) Uani 1 1 d .
C16 C 0.2883(3) 0.84313(8) 0.45835(18) 0.0300(6) Uani 1 1 d .
H16 H 0.2051 0.8665 0.4409 0.036 Uiso 1 1 calc R
C17 C 0.3683(3) 0.84656(8) 0.54818(19) 0.0328(7) Uani 1 1 d .
H17 H 0.3400 0.8720 0.5924 0.039 Uiso 1 1 calc R
C18 C 0.4901(3) 0.81318(9) 0.57485(18) 0.0333(7) Uani 1 1 d .
H18 H 0.5442 0.8154 0.6378 0.040 Uiso 1 1 calc R
C19 C 0.5345(3) 0.77613(8) 0.51013(18) 0.0269(6) Uani 1 1 d .
C20 C 0.6738(3) 0.74168(9) 0.53827(19) 0.0402(7) Uani 1 1 d .
H20A H 0.6365 0.7077 0.5559 0.060 Uiso 1 1 calc R
H20B H 0.7378 0.7566 0.5936 0.060 Uiso 1 1 calc R
H20C H 0.7372 0.7384 0.4836 0.060 Uiso 1 1 calc R
C21 C 0.2310(3) 0.80211(8) 0.29454(18) 0.0360(7) Uani 1 1 d .
H21A H 0.1335 0.8217 0.2953 0.054 Uiso 1 1 calc R
H21B H 0.2060 0.7660 0.2807 0.054 Uiso 1 1 calc R
H21C H 0.2923 0.8158 0.2444 0.054 Uiso 1 1 calc R
P2 P 0.18691(8) 0.65518(2) 0.33445(5) 0.02492(17) Uani 1 1 d .
C22 C 0.1723(2) 0.66587(8) 0.45972(16) 0.0224(5) Uani 1 1 d .
C23 C 0.2022(3) 0.62137(8) 0.51197(17) 0.0248(6) Uani 1 1 d .
C24 C 0.2339(3) 0.57715(8) 0.45374(17) 0.0246(6) Uani 1 1 d .
C25 C 0.2285(3) 0.58806(7) 0.35667(17) 0.0229(6) Uani 1 1 d .
C26 C 0.1249(3) 0.71568(7) 0.50363(17) 0.0299(6) Uani 1 1 d .
H26A H 0.0453 0.7090 0.5481 0.045 Uiso 1 1 calc R
H26B H 0.0816 0.7389 0.4522 0.045 Uiso 1 1 calc R
H26C H 0.2170 0.7316 0.5391 0.045 Uiso 1 1 calc R
C27 C 0.1872(3) 0.61791(8) 0.61760(18) 0.0270(6) Uani 1 1 d .
C28 C 0.3063(3) 0.63392(9) 0.68609(19) 0.0385(7) Uani 1 1 d .
H28 H 0.4017 0.6465 0.6654 0.046 Uiso 1 1 calc R
C29 C 0.2883(3) 0.63178(9) 0.7844(2) 0.0443(7) Uani 1 1 d .
H29 H 0.3714 0.6429 0.8300 0.053 Uiso 1 1 calc R
C30 C 0.1515(3) 0.61372(9) 0.81624(19) 0.0379(7) Uani 1 1 d .
H30 H 0.1396 0.6123 0.8834 0.045 Uiso 1 1 calc R
C31 C 0.0324(3) 0.59778(9) 0.7494(2) 0.0396(7) Uani 1 1 d .
H31 H -0.0627 0.5852 0.7706 0.048 Uiso 1 1 calc R
C32 C 0.0497(3) 0.59986(8) 0.65166(18) 0.0346(7) Uani 1 1 d .
H32 H -0.0342 0.5887 0.6066 0.042 Uiso 1 1 calc R
C33 C 0.2524(3) 0.52454(8) 0.49862(18) 0.0393(7) Uani 1 1 d .
H33A H 0.2302 0.4984 0.4485 0.059 Uiso 1 1 calc R
H33B H 0.1788 0.5207 0.5479 0.059 Uiso 1 1 calc R
H33C H 0.3601 0.5204 0.5286 0.059 Uiso 1 1 calc R
C34 C 0.2375(3) 0.55121(8) 0.27686(17) 0.0245(6) Uani 1 1 d .
C35 C 0.1358(3) 0.55688(8) 0.19326(18) 0.0291(6) Uani 1 1 d .
H35 H 0.0646 0.5850 0.1886 0.035 Uiso 1 1 calc R
C36 C 0.1347(3) 0.52281(9) 0.11614(18) 0.0363(7) Uani 1 1 d .
H36 H 0.0648 0.5279 0.0595 0.044 Uiso 1 1 calc R
C37 C 0.2354(3) 0.48191(9) 0.1227(2) 0.0398(7) Uani 1 1 d .
H37 H 0.2340 0.4580 0.0710 0.048 Uiso 1 1 calc R
C38 C 0.3397(3) 0.47523(8) 0.2048(2) 0.0361(7) Uani 1 1 d .
H38 H 0.4102 0.4470 0.2087 0.043 Uiso 1 1 calc R
C39 C 0.3416(3) 0.50965(8) 0.28084(18) 0.0295(6) Uani 1 1 d .
H39 H 0.4142 0.5050 0.3364 0.035 Uiso 1 1 calc R

loop_
_atom_site_aniso_label
_atom_site_aniso_U_11
_atom_site_aniso_U_22
_atom_site_aniso_U_33
_atom_site_aniso_U_23
_atom_site_aniso_U_13
_atom_site_aniso_U_12
P1 0.0257(4) 0.0248(4) 0.0174(4) -0.0013(3) 0.0014(3) 0.0005(3)
N2 0.0276(12) 0.0215(11) 0.0165(11) 0.0006(9) 0.0026(9) 0.0000(8)
C3 0.0387(17) 0.0244(14) 0.0244(16) 0.0020(12) 0.0100(13) -0.0011(11)
C4 0.0394(17) 0.0222(14) 0.0246(16) 0.0039(12) 0.0051(13) -0.0022(11)
N5 0.0243(12) 0.0231(10) 0.0172(12) -0.0039(9) 0.0019(9) -0.0011(8)
C6 0.0230(15) 0.0191(13) 0.0245(15) -0.0020(11) 0.0057(11) -0.0026(10)
C7 0.0269(15) 0.0233(13) 0.0218(14) 0.0018(11) 0.0061(11) -0.0043(11)
C8 0.0403(18) 0.0279(14) 0.0263(16) -0.0057(12) 0.0102(13) -0.0052(12)
C9 0.0454(19) 0.0230(14) 0.0381(18) -0.0016(12) 0.0185(15) 0.0004(12)
C10 0.0318(17) 0.0272(15) 0.0408(19) 0.0096(13) 0.0111(14) 0.0050(11)
C11 0.0245(15) 0.0271(14) 0.0250(15) 0.0045(11) 0.0067(12) -0.0004(11)
C12 0.0286(16) 0.0396(15) 0.0323(17) 0.0058(12) -0.0017(13) 0.0021(11)
C13 0.0353(17) 0.0386(15) 0.0239(16) 0.0013(11) -0.0008(13) -0.0030(11)
C14 0.0237(15) 0.0213(13) 0.0225(15) -0.0034(11) 0.0032(12) -0.0050(10)
C15 0.0290(16) 0.0220(13) 0.0282(16) 0.0001(11) 0.0028(12) -0.0022(11)
C16 0.0295(16) 0.0224(13) 0.0388(18) -0.0013(12) 0.0072(13) -0.0015(11)
C17 0.0360(18) 0.0280(15) 0.0364(18) -0.0138(12) 0.0130(14) -0.0053(12)
C18 0.0386(18) 0.0396(16) 0.0209(16) -0.0074(12) -0.0007(13) -0.0112(12)
C19 0.0257(16) 0.0257(14) 0.0290(16) -0.0048(11) 0.0022(12) -0.0038(11)
C20 0.0393(19) 0.0458(16) 0.0325(18) -0.0048(12) -0.0115(14) 0.0001(13)
C21 0.0382(18) 0.0365(15) 0.0314(17) 0.0030(12) -0.0057(14) 0.0077(12)
P2 0.0289(4) 0.0269(4) 0.0188(4) -0.0004(3) 0.0014(3) 0.0005(3)
C22 0.0209(14) 0.0238(13) 0.0227(14) -0.0013(11) 0.0025(11) -0.0007(10)
C23 0.0227(15) 0.0329(15) 0.0190(15) 0.0006(11) 0.0022(11) -0.0020(10)
C24 0.0241(15) 0.0256(13) 0.0238(15) -0.0002(12) 0.0013(12) -0.0028(10)
C25 0.0225(15) 0.0240(13) 0.0226(15) -0.0032(11) 0.0041(11) -0.0025(10)
C26 0.0325(17) 0.0301(14) 0.0284(17) 0.0006(11) 0.0096(13) -0.0015(11)
C27 0.0321(17) 0.0257(13) 0.0236(15) -0.0006(11) 0.0044(13) 0.0018(11)
C28 0.0311(17) 0.0607(17) 0.0238(17) -0.0008(13) 0.0025(14) -0.0020(13)
C29 0.042(2) 0.0674(19) 0.0219(17) -0.0040(13) -0.0040(15) 0.0045(14)
C30 0.051(2) 0.0440(16) 0.0193(16) 0.0067(12) 0.0075(15) 0.0154(14)
C31 0.0429(19) 0.0420(16) 0.0357(18) 0.0046(13) 0.0124(15) -0.0007(13)
C32 0.0356(18) 0.0412(16) 0.0267(17) 0.0001(12) 0.0011(13) -0.0072(12)
C33 0.061(2) 0.0284(15) 0.0286(17) 0.0045(12) 0.0075(15) 0.0019(12)
C34 0.0265(15) 0.0228(13) 0.0245(16) -0.0023(11) 0.0035(12) -0.0057(11)
C35 0.0337(17) 0.0282(14) 0.0252(16) -0.0030(11) 0.0025(13) -0.0041(11)
C36 0.0432(19) 0.0420(16) 0.0236(16) -0.0093(13) 0.0019(13) -0.0115(13)
C37 0.058(2) 0.0316(16) 0.0329(18) -0.0114(13) 0.0189(16) -0.0145(14)
C38 0.0422(19) 0.0248(15) 0.0441(19) -0.0024(13) 0.0184(15) -0.0006(12)
C39 0.0324(17) 0.0298(14) 0.0271(16) 0.0007(12) 0.0069(12) -0.0041(11)

loop_
_atom_type_symbol
_atom_type_description
_atom_type_scat_dispersion_real
_atom_type_scat_dispersion_imag
_atom_type_scat_source
C C 0.0033 0.0016 'International Tables Vol C Tables 4.2.6.8 and 6.1.1.4'
H H 0.0000 0.0000 'International Tables Vol C Tables 4.2.6.8 and 6.1.1.4'
N N 0.0061 0.0033 'International Tables Vol C Tables 4.2.6.8 and 6.1.1.4'
P P 0.1023 0.0942 'International Tables Vol C Tables 4.2.6.8 and 6.1.1.4'

loop_
_geom_angle_atom_site_label_1
_geom_angle_atom_site_label_2
_geom_angle_atom_site_label_3
_geom_angle
N2 P1 N5 87.78(9)
N2 P1 P2 108.45(7)
N5 P1 P2 105.22(7)
C3 N2 C6 119.54(19)
C3 N2 P1 113.98(15)
C6 N2 P1 126.45(14)
C4 C3 N2 111.8(2)
C4 C3 H3 124.1
N2 C3 H3 124.1
C3 C4 N5 111.7(2)
C3 C4 H4 124.2
N5 C4 H4 124.2
C4 N5 C14 121.67(18)
C4 N5 P1 113.97(14)
C14 N5 P1 124.11(16)
C11 C6 C7 122.2(2)
C11 C6 N2 119.3(2)
C7 C6 N2 118.45(19)
C8 C7 C6 117.7(2)
C8 C7 C13 119.7(2)
C6 C7 C13 122.6(2)
C9 C8 C7 121.1(2)
C9 C8 H8 119.4
C7 C8 H8 119.4
C10 C9 C8 119.8(2)
C10 C9 H9 120.1
C8 C9 H9 120.1
C9 C10 C11 121.5(2)
C9 C10 H10 119.2
C11 C10 H10 119.2
C10 C11 C6 117.6(2)
C10 C11 C12 120.1(2)
C6 C11 C12 122.3(2)
C11 C12 H12A 109.5
C11 C12 H12B 109.5
H12A C12 H12B 109.5
C11 C12 H12C 109.5
H12A C12 H12C 109.5
H12B C12 H12C 109.5
C7 C13 H13A 109.5
C7 C13 H13B 109.5
H13A C13 H13B 109.5
C7 C13 H13C 109.5
H13A C13 H13C 109.5
H13B C13 H13C 109.5
C19 C14 C15 122.0(2)
C19 C14 N5 118.3(2)
C15 C14 N5 119.7(2)
C16 C15 C14 117.5(2)
C16 C15 C21 120.6(2)
C14 C15 C21 121.9(2)
C17 C16 C15 121.8(2)
C17 C16 H16 119.1
C15 C16 H16 119.1
C16 C17 C18 120.1(2)
C16 C17 H17 120.0
C18 C17 H17 120.0
C17 C18 C19 120.6(2)
C17 C18 H18 119.7
C19 C18 H18 119.7
C14 C19 C18 118.1(2)
C14 C19 C20 121.8(2)
C18 C19 C20 120.1(2)
C19 C20 H20A 109.5
C19 C20 H20B 109.5
H20A C20 H20B 109.5
C19 C20 H20C 109.5
H20A C20 H20C 109.5
H20B C20 H20C 109.5
C15 C21 H21A 109.5
C15 C21 H21B 109.5
H21A C21 H21B 109.5
C15 C21 H21C 109.5
H21A C21 H21C 109.5
H21B C21 H21C 109.5
C22 P2 C25 90.92(10)
C22 P2 P1 86.85(7)
C25 P2 P1 86.81(7)
C23 C22 C26 123.7(2)
C23 C22 P2 110.85(16)
C26 C22 P2 125.36(16)
C22 C23 C24 114.2(2)
C22 C23 C27 122.7(2)
C24 C23 C27 122.8(2)
C25 C24 C23 113.15(19)
C25 C24 C33 125.9(2)
C23 C24 C33 120.7(2)
C24 C25 C34 127.14(19)
C24 C25 P2 110.82(16)
C34 C25 P2 121.75(17)
C22 C26 H26A 109.5
C22 C26 H26B 109.5
H26A C26 H26B 109.5
C22 C26 H26C 109.5
H26A C26 H26C 109.5
H26B C26 H26C 109.5
C28 C27 C32 117.2(2)
C28 C27 C23 121.9(2)
C32 C27 C23 120.9(2)
C27 C28 C29 121.1(3)
C27 C28 H28 119.5
C29 C28 H28 119.5
C30 C29 C28 120.7(3)
C30 C29 H29 119.7
C28 C29 H29 119.7
C31 C30 C29 119.0(3)
C31 C30 H30 120.5
C29 C30 H30 120.5
C30 C31 C32 120.5(3)
C30 C31 H31 119.7
C32 C31 H31 119.7
C31 C32 C27 121.5(2)
C31 C32 H32 119.2
C27 C32 H32 119.2
C24 C33 H33A 109.5
C24 C33 H33B 109.5
H33A C33 H33B 109.5
C24 C33 H33C 109.5
H33A C33 H33C 109.5
H33B C33 H33C 109.5
C35 C34 C39 117.3(2)
C35 C34 C25 119.0(2)
C39 C34 C25 123.7(2)
C34 C35 C36 122.2(2)
C34 C35 H35 118.9
C36 C35 H35 118.9
C37 C36 C35 119.3(2)
C37 C36 H36 120.4
C35 C36 H36 120.4
C36 C37 C38 120.2(2)
C36 C37 H37 119.9
C38 C37 H37 119.9
C39 C38 C37 120.2(2)
C39 C38 H38 119.9
C37 C38 H38 119.9
C38 C39 C34 120.8(2)
C38 C39 H39 119.6
C34 C39 H39 119.6

loop_
_geom_bond_atom_site_label_1
_geom_bond_atom_site_label_2
_geom_bond_distance
P1 N2 1.6990(19)
P1 N5 1.7077(17)
P1 P2 2.4369(9)
N2 C3 1.406(3)
N2 C6 1.444(3)
C3 C4 1.321(3)
C3 H3 0.9500
C4 N5 1.401(3)
C4 H4 0.9500
N5 C14 1.439(3)
C6 C11 1.397(3)
C6 C7 1.397(3)
C7 C8 1.389(3)
C7 C13 1.509(3)
C8 C9 1.384(3)
C8 H8 0.9500
C9 C10 1.373(3)
C9 H9 0.9500
C10 C11 1.389(3)
C10 H10 0.9500
C11 C12 1.510(3)
C12 H12A 0.9800
C12 H12B 0.9800
C12 H12C 0.9800
C13 H13A 0.9800
C13 H13B 0.9800
C13 H13C 0.9800
C14 C19 1.389(3)
C14 C15 1.399(3)
C15 C16 1.389(3)
C15 C21 1.509(3)
C16 C17 1.366(3)
C16 H16 0.9500
C17 C18 1.380(3)
C17 H17 0.9500
C18 C19 1.397(3)
C18 H18 0.9500
C19 C20 1.513(3)
C20 H20A 0.9800
C20 H20B 0.9800
C20 H20C 0.9800
C21 H21A 0.9800
C21 H21B 0.9800
C21 H21C 0.9800
P2 C22 1.779(2)
P2 C25 1.805(2)
C22 C23 1.379(3)
C22 C26 1.506(3)
C23 C24 1.449(3)
C23 C27 1.488(3)
C24 C25 1.374(3)
C24 C33 1.508(3)
C25 C34 1.475(3)
C26 H26A 0.9800
C26 H26B 0.9800
C26 H26C 0.9800
C27 C28 1.389(3)
C27 C32 1.393(3)
C28 C29 1.390(3)
C28 H28 0.9500
C29 C30 1.375(3)
C29 H29 0.9500
C30 C31 1.374(3)
C30 H30 0.9500
C31 C32 1.382(3)
C31 H31 0.9500
C32 H32 0.9500
C33 H33A 0.9800
C33 H33B 0.9800
C33 H33C 0.9800
C34 C35 1.389(3)
C34 C39 1.399(3)
C35 C36 1.391(3)
C35 H35 0.9500
C36 C37 1.368(3)
C36 H36 0.9500
C37 C38 1.387(3)
C37 H37 0.9500
C38 C39 1.385(3)
C38 H38 0.9500
C39 H39 0.9500

loop_
_geom_torsion_atom_site_label_1
_geom_torsion_atom_site_label_2
_geom_torsion_atom_site_label_3
_geom_torsion_atom_site_label_4
_geom_torsion
N5 P1 N2 C3 -7.47(16)
P2 P1 N2 C3 97.84(15)
N5 P1 N2 C6 174.61(18)
P2 P1 N2 C6 -80.08(18)
C6 N2 C3 C4 -176.4(2)
P1 N2 C3 C4 5.5(3)
N2 C3 C4 N5 0.5(3)
C3 C4 N5 C14 179.2(2)
C3 C4 N5 P1 -6.3(3)
N2 P1 N5 C4 7.80(16)
P2 P1 N5 C4 -100.73(15)
N2 P1 N5 C14 -177.86(18)
P2 P1 N5 C14 73.61(17)
C3 N2 C6 C11 117.3(2)
P1 N2 C6 C11 -64.9(3)
C3 N2 C6 C7 -59.6(3)
P1 N2 C6 C7 118.2(2)
C11 C6 C7 C8 -1.7(3)
N2 C6 C7 C8 175.1(2)
C11 C6 C7 C13 178.4(2)
N2 C6 C7 C13 -4.8(3)
C6 C7 C8 C9 1.6(3)
C13 C7 C8 C9 -178.6(2)
C7 C8 C9 C10 -0.1(4)
C8 C9 C10 C11 -1.3(4)
C9 C10 C11 C6 1.2(4)
C9 C10 C11 C12 -177.0(2)
C7 C6 C11 C10 0.4(3)
N2 C6 C11 C10 -176.4(2)
C7 C6 C11 C12 178.6(2)
N2 C6 C11 C12 1.8(3)
C4 N5 C14 C19 -116.9(2)
P1 N5 C14 C19 69.2(3)
C4 N5 C14 C15 61.8(3)
P1 N5 C14 C15 -112.1(2)
C19 C14 C15 C16 -1.0(3)
N5 C14 C15 C16 -179.6(2)
C19 C14 C15 C21 -178.9(2)
N5 C14 C15 C21 2.5(3)
C14 C15 C16 C17 -0.3(3)
C21 C15 C16 C17 177.6(2)
C15 C16 C17 C18 0.4(4)
C16 C17 C18 C19 0.9(4)
C15 C14 C19 C18 2.2(3)
N5 C14 C19 C18 -179.2(2)
C15 C14 C19 C20 -176.6(2)
N5 C14 C19 C20 2.0(3)
C17 C18 C19 C14 -2.2(4)
C17 C18 C19 C20 176.7(2)
N2 P1 P2 C22 176.83(9)
N5 P1 P2 C22 -90.39(10)
N2 P1 P2 C25 85.73(10)
N5 P1 P2 C25 178.51(10)
C25 P2 C22 C23 1.74(17)
P1 P2 C22 C23 -85.01(15)
C25 P2 C22 C26 -175.1(2)
P1 P2 C22 C26 98.20(19)
C26 C22 C23 C24 175.4(2)
P2 C22 C23 C24 -1.4(2)
C26 C22 C23 C27 1.3(3)
P2 C22 C23 C27 -175.52(19)
C22 C23 C24 C25 0.2(3)
C27 C23 C24 C25 174.2(2)
C22 C23 C24 C33 -173.7(2)
C27 C23 C24 C33 0.4(3)
C23 C24 C25 C34 -172.7(2)
C33 C24 C25 C34 0.8(4)
C23 C24 C25 P2 1.2(3)
C33 C24 C25 P2 174.64(19)
C22 P2 C25 C24 -1.67(18)
P1 P2 C25 C24 85.13(17)
C22 P2 C25 C34 172.60(19)
P1 P2 C25 C34 -100.61(18)
C22 C23 C27 C28 -82.6(3)
C24 C23 C27 C28 103.8(3)
C22 C23 C27 C32 95.3(3)
C24 C23 C27 C32 -78.3(3)
C32 C27 C28 C29 0.2(3)
C23 C27 C28 C29 178.1(2)
C27 C28 C29 C30 0.0(4)
C28 C29 C30 C31 0.0(4)
C29 C30 C31 C32 0.0(4)
C30 C31 C32 C27 0.1(4)
C28 C27 C32 C31 -0.2(3)
C23 C27 C32 C31 -178.2(2)
C24 C25 C34 C35 136.7(2)
P2 C25 C34 C35 -36.5(3)
C24 C25 C34 C39 -41.9(4)
P2 C25 C34 C39 144.8(2)
C39 C34 C35 C36 0.5(4)
C25 C34 C35 C36 -178.2(2)
C34 C35 C36 C37 0.8(4)
C35 C36 C37 C38 -1.4(4)
C36 C37 C38 C39 0.6(4)
C37 C38 C39 C34 0.7(4)
C35 C34 C39 C38 -1.3(3)
C25 C34 C39 C38 177.4(2)
